data_7018069
loop_
_publ_author_name
'Vasudevan, Kalyan V.'
'Smith, Nickolaus A.'
'Scott, Brian L.'
'Bennett, Bryan L.'
'Muenchausen, Ross E.'
'Gordon, John C.'

_publ_section_title
;
 Ionic liquid mediated routes to polydentate oxygen-donor adducts of
 cerium(iii) bromide.
;
_journal_issue 7
_journal_name_full 'Dalton transactions (Cambridge, England : 2003)'
_journal_page_first 1924
_journal_page_last 1927
_journal_paper_doi 10.1039/c2dt12333a
_journal_volume 41
_journal_year 2012
_chemical_formula_sum 'C18 H42 Br6 Ce2 O9'
_chemical_formula_weight 1162.22
_chemical_name_systematic
;
?
;
_space_group_IT_number 14
_symmetry_cell_setting monoclinic
_symmetry_space_group_name_Hall '-P 2ybc'
_symmetry_space_group_name_H-M 'P 1 21/c 1'
_atom_sites_solution_hydrogens geom
_atom_sites_solution_primary direct
_atom_sites_solution_secondary difmap
_audit_creation_method SHELXL-97
_cell_angle_alpha 90.00
_cell_angle_beta 99.2750(10)
_cell_angle_gamma 90.00
_cell_formula_units_Z 4
_cell_length_a 9.1670(6)
_cell_length_b 24.8802(15)
_cell_length_c 15.4087(9)
_cell_measurement_temperature 140(1)
_cell_volume 3468.4(4)
_computing_cell_refinement 'SAINT+, v. 7.66a (Bruker AXS, 2009)'
_computing_data_collection 'APEX II, v. 7.0 (Bruker AXS, 2009)'
_computing_data_reduction 'SAINT+, v. 7.66a (Bruker AXS, 2009)'
_computing_molecular_graphics 'SHELXTL, v. 6.14, (Bruker AXS, 2000)'
_computing_publication_material 'SHELXTL, v. 6.14, (Bruker AXS, 2000)'
_computing_structure_refinement 'SHELXL-97 (Sheldrick, 1997)'
_computing_structure_solution 'SHELXS-97 (Sheldrick, 1990)'
_diffrn_ambient_temperature 140(1)
_diffrn_measured_fraction_theta_full 1.000
_diffrn_measured_fraction_theta_max 0.999
_diffrn_measurement_device_type 'Bruker D8 with APEXII CCD'
_diffrn_measurement_method '\w scans'
_diffrn_radiation_monochromator graphite
_diffrn_radiation_source 'fine-focus sealed tube'
_diffrn_radiation_type MoK\a
_diffrn_radiation_wavelength 0.71073
_diffrn_reflns_av_R_equivalents 0.0543
_diffrn_reflns_av_sigmaI/netI 0.0449
_diffrn_reflns_limit_h_max 11
_diffrn_reflns_limit_h_min -11
_diffrn_reflns_limit_k_max 31
_diffrn_reflns_limit_k_min -31
_diffrn_reflns_limit_l_max 19
_diffrn_reflns_limit_l_min -19
_diffrn_reflns_number 37881
_diffrn_reflns_theta_full 25.00
_diffrn_reflns_theta_max 27.03
_diffrn_reflns_theta_min 2.12
_diffrn_standards_decay_% 0
_diffrn_standards_interval_count 0
_diffrn_standards_interval_time 0
_diffrn_standards_number 0
_exptl_absorpt_coefficient_mu 9.540
_exptl_absorpt_correction_T_max 0.2785
_exptl_absorpt_correction_T_min 0.2785
_exptl_absorpt_correction_type multi-scan
_exptl_absorpt_process_details 'SADABS v. 1 (Sheldrick, 2008)'
_exptl_crystal_colour colorless
_exptl_crystal_density_diffrn 2.226
_exptl_crystal_density_method 'not measured'
_exptl_crystal_description cube
_exptl_crystal_F_000 2192
_exptl_crystal_size_max 0.18
_exptl_crystal_size_mid 0.18
_exptl_crystal_size_min 0.18
_refine_diff_density_max 1.199
_refine_diff_density_min -0.664
_refine_diff_density_rms 0.152
_refine_ls_extinction_method none
_refine_ls_goodness_of_fit_ref 0.949
_refine_ls_hydrogen_treatment constr
_refine_ls_matrix_type full
_refine_ls_number_parameters 322
_refine_ls_number_reflns 7583
_refine_ls_number_restraints 0
_refine_ls_restrained_S_all 0.949
_refine_ls_R_factor_all 0.0431
_refine_ls_R_factor_gt 0.0290
_refine_ls_shift/su_max 0.003
_refine_ls_shift/su_mean 0.000
_refine_ls_structure_factor_coef Fsqd
_refine_ls_weighting_details 'calc w=1/[\s^2^(Fo^2^)+(0.0357P)^2^+0.0000P] where P=(Fo^2^+2Fc^2^)/3'
_refine_ls_weighting_scheme calc
_refine_ls_wR_factor_gt 0.0639
_refine_ls_wR_factor_ref 0.0696
_reflns_number_gt 6106
_reflns_number_total 7583
_reflns_threshold_expression >2sigma(I)
_cod_data_source_file c2dt12333a.txt
_cod_data_source_block apx1167
_cod_original_sg_symbol_H-M 'P 21/c'
_cod_database_code 7018069

loop_
_symmetry_equiv_pos_as_xyz
'x, y, z'
'-x, y+1/2, -z+1/2'
'-x, -y, -z'
'x, -y-1/2, z-1/2'

loop_
_atom_site_label
_atom_site_type_symbol
_atom_site_fract_x
_atom_site_fract_y
_atom_site_fract_z
_atom_site_U_iso_or_equiv
_atom_site_adp_type
_atom_site_occupancy
_atom_site_symmetry_multiplicity
_atom_site_calc_flag
_atom_site_refinement_flags
Ce1 Ce 1.01694(3) 0.751255(9) 0.564145(16) 0.01277(6) Uani 1 1 d .
Ce2 Ce 0.56900(3) 0.003640(9) 0.253233(15) 0.01215(6) Uani 1 1 d .
Br1 Br 1.29825(5) 0.751149(19) 0.50542(3) 0.02186(11) Uani 1 1 d .
Br2 Br 0.83315(5) 0.705151(18) 0.41217(3) 0.02046(11) Uani 1 1 d .
Br3 Br 0.79981(5) -0.024024(19) 0.39845(3) 0.02496(12) Uani 1 1 d .
Br4 Br 0.82294(5) 0.011368(19) 0.16041(3) 0.02203(11) Uani 1 1 d .
Br5 Br 0.54757(5) 0.111448(17) 0.31731(3) 0.01844(10) Uani 1 1 d .
Br6 Br 0.47496(5) -0.100280(18) 0.18920(3) 0.02729(12) Uani 1 1 d .
O1 O 1.0050(3) 0.83944(11) 0.47727(19) 0.0157(6) Uani 1 1 d .
O2 O 1.0651(3) 0.83499(11) 0.65260(18) 0.0184(7) Uani 1 1 d .
O3 O 1.1650(3) 0.74259(12) 0.7192(2) 0.0205(7) Uani 1 1 d .
O4 O 0.7683(3) 0.79552(12) 0.5763(2) 0.0208(7) Uani 1 1 d .
O5 O 0.8494(3) 0.69733(11) 0.64992(19) 0.0172(7) Uani 1 1 d .
O6 O 1.0829(3) 0.65314(12) 0.58759(19) 0.0204(7) Uani 1 1 d .
O7 O 0.4754(3) 0.04844(13) 0.10446(19) 0.0225(7) Uani 1 1 d .
O8 O 0.2871(3) 0.01972(11) 0.21651(19) 0.0172(7) Uani 1 1 d .
O9 O 0.4083(3) -0.02208(12) 0.3734(2) 0.0211(7) Uani 1 1 d .
C1 C 1.0135(6) 0.84187(19) 0.3850(3) 0.0259(11) Uani 1 1 d .
H1A H 0.9729 0.8753 0.3613 0.039 Uiso 1 1 calc R
H1B H 0.9584 0.8126 0.3552 0.039 Uiso 1 1 calc R
H1C H 1.1149 0.8393 0.3769 0.039 Uiso 1 1 calc R
C2 C 1.0844(5) 0.88419(17) 0.5232(3) 0.0183(10) Uani 1 1 d .
H2A H 1.0600 0.9174 0.4910 0.022 Uiso 1 1 calc R
H2B H 1.1902 0.8784 0.5292 0.022 Uiso 1 1 calc R
C3 C 1.0384(5) 0.88727(17) 0.6114(3) 0.0198(10) Uani 1 1 d .
H3A H 1.0952 0.9146 0.6469 0.024 Uiso 1 1 calc R
H3B H 0.9345 0.8964 0.6055 0.024 Uiso 1 1 calc R
C4 C 1.1061(6) 0.83494(18) 0.7461(3) 0.0233(11) Uani 1 1 d .
H4A H 1.0369 0.8562 0.7732 0.028 Uiso 1 1 calc R
H4B H 1.2042 0.8500 0.7628 0.028 Uiso 1 1 calc R
C5 C 1.1034(6) 0.7778(2) 0.7748(3) 0.0319(12) Uani 1 1 d .
H5A H 1.1578 0.7746 0.8340 0.038 Uiso 1 1 calc R
H5B H 1.0020 0.7672 0.7762 0.038 Uiso 1 1 calc R
C6 C 1.3220(6) 0.7365(2) 0.7409(3) 0.0361(13) Uani 1 1 d .
H6A H 1.3692 0.7697 0.7299 0.054 Uiso 1 1 calc R
H6B H 1.3543 0.7086 0.7055 0.054 Uiso 1 1 calc R
H6C H 1.3478 0.7272 0.8020 0.054 Uiso 1 1 calc R
C7 C 0.6680(5) 0.8198(2) 0.5066(3) 0.0307(12) Uani 1 1 d .
H7A H 0.6075 0.7925 0.4748 0.046 Uiso 1 1 calc R
H7B H 0.7229 0.8380 0.4674 0.046 Uiso 1 1 calc R
H7C H 0.6064 0.8451 0.5307 0.046 Uiso 1 1 calc R
C8 C 0.6955(5) 0.77412(19) 0.6453(3) 0.0231(10) Uani 1 1 d .
H8A H 0.5944 0.7870 0.6379 0.028 Uiso 1 1 calc R
H8B H 0.7462 0.7863 0.7021 0.028 Uiso 1 1 calc R
C9 C 0.6968(5) 0.71447(18) 0.6420(3) 0.0256(11) Uani 1 1 d .
H9A H 0.6521 0.6997 0.6898 0.031 Uiso 1 1 calc R
H9B H 0.6410 0.7020 0.5868 0.031 Uiso 1 1 calc R
C10 C 0.8629(5) 0.63935(17) 0.6501(3) 0.0236(11) Uani 1 1 d .
H10A H 0.8087 0.6245 0.5962 0.028 Uiso 1 1 calc R
H10B H 0.8234 0.6242 0.6994 0.028 Uiso 1 1 calc R
C11 C 1.0228(5) 0.62671(18) 0.6574(3) 0.0226(10) Uani 1 1 d .
H11A H 1.0746 0.6387 0.7139 0.027 Uiso 1 1 calc R
H11B H 1.0361 0.5882 0.6535 0.027 Uiso 1 1 calc R
C12 C 1.1233(5) 0.61685(19) 0.5222(3) 0.0246(11) Uani 1 1 d .
H12A H 1.2002 0.5932 0.5493 0.037 Uiso 1 1 calc R
H12B H 1.1580 0.6372 0.4766 0.037 Uiso 1 1 calc R
H12C H 1.0386 0.5960 0.4974 0.037 Uiso 1 1 calc R
C13 C 0.5224(5) 0.10052(19) 0.0770(3) 0.0275(12) Uani 1 1 d .
H13A H 0.5130 0.1014 0.0140 0.041 Uiso 1 1 calc R
H13B H 0.6237 0.1065 0.1025 0.041 Uiso 1 1 calc R
H13C H 0.4617 0.1281 0.0962 0.041 Uiso 1 1 calc R
C14 C 0.3219(6) 0.0378(2) 0.0721(3) 0.0315(12) Uani 1 1 d .
H14A H 0.3081 -0.0001 0.0579 0.038 Uiso 1 1 calc R
H14B H 0.2898 0.0584 0.0190 0.038 Uiso 1 1 calc R
C15 C 0.2330(5) 0.0531(2) 0.1412(3) 0.0297(12) Uani 1 1 d .
H15A H 0.2464 0.0908 0.1561 0.036 Uiso 1 1 calc R
H15B H 0.1287 0.0464 0.1211 0.036 Uiso 1 1 calc R
C16 C 0.2132(5) 0.02877(19) 0.2903(3) 0.0270(11) Uani 1 1 d .
H16A H 0.1073 0.0310 0.2712 0.032 Uiso 1 1 calc R
H16B H 0.2468 0.0621 0.3194 0.032 Uiso 1 1 calc R
C17 C 0.2497(5) -0.0177(2) 0.3517(3) 0.0261(11) Uani 1 1 d .
H17A H 0.2073 -0.0120 0.4047 0.031 Uiso 1 1 calc R
H17B H 0.2088 -0.0505 0.3239 0.031 Uiso 1 1 calc R
C18 C 0.4452(6) -0.0643(2) 0.4374(3) 0.0339(13) Uani 1 1 d .
H18A H 0.3964 -0.0577 0.4870 0.051 Uiso 1 1 calc R
H18B H 0.5502 -0.0649 0.4563 0.051 Uiso 1 1 calc R
H18C H 0.4134 -0.0982 0.4114 0.051 Uiso 1 1 calc R

loop_
_atom_site_aniso_label
_atom_site_aniso_U_11
_atom_site_aniso_U_22
_atom_site_aniso_U_33
_atom_site_aniso_U_23
_atom_site_aniso_U_13
_atom_site_aniso_U_12
Ce1 0.01249(12) 0.01254(12) 0.01402(13) -0.00118(9) 0.00434(9) -0.00161(9)
Ce2 0.01073(12) 0.01137(12) 0.01376(12) -0.00040(9) 0.00015(9) 0.00085(9)
Br1 0.0137(2) 0.0335(3) 0.0194(2) -0.0011(2) 0.00567(18) -0.00121(19)
Br2 0.0213(2) 0.0216(2) 0.0182(2) -0.00446(18) 0.00215(19) -0.00454(19)
Br3 0.0211(2) 0.0232(3) 0.0265(3) 0.0058(2) -0.0082(2) 0.0013(2)
Br4 0.0140(2) 0.0266(3) 0.0265(3) -0.0031(2) 0.00648(19) -0.00047(19)
Br5 0.0194(2) 0.0135(2) 0.0226(2) -0.00384(18) 0.00425(19) -0.00050(18)
Br6 0.0240(3) 0.0147(2) 0.0420(3) -0.0090(2) 0.0020(2) -0.00084(19)
O1 0.0182(16) 0.0138(15) 0.0158(16) -0.0007(12) 0.0049(13) -0.0029(12)
O2 0.0270(18) 0.0158(16) 0.0124(15) -0.0037(12) 0.0031(13) -0.0031(13)
O3 0.0205(17) 0.0219(17) 0.0195(17) -0.0010(13) 0.0041(14) 0.0003(14)
O4 0.0137(16) 0.0247(18) 0.0251(18) 0.0042(14) 0.0064(13) 0.0023(13)
O5 0.0167(16) 0.0113(15) 0.0251(17) -0.0007(13) 0.0079(13) 0.0000(12)
O6 0.0264(18) 0.0168(16) 0.0201(17) -0.0003(13) 0.0096(14) 0.0030(14)
O7 0.0214(17) 0.0258(18) 0.0194(17) 0.0070(14) 0.0009(14) 0.0014(14)
O8 0.0145(16) 0.0166(16) 0.0194(17) 0.0019(13) -0.0003(13) 0.0023(13)
O9 0.0172(17) 0.0290(18) 0.0172(17) 0.0051(14) 0.0032(13) -0.0026(14)
C1 0.038(3) 0.025(3) 0.018(2) 0.001(2) 0.012(2) 0.002(2)
C2 0.016(2) 0.016(2) 0.022(2) 0.0022(18) 0.0020(19) -0.0012(18)
C3 0.021(2) 0.013(2) 0.025(3) -0.0059(19) 0.000(2) -0.0024(19)
C4 0.038(3) 0.021(2) 0.013(2) -0.0058(19) 0.010(2) -0.006(2)
C5 0.043(3) 0.034(3) 0.020(3) -0.001(2) 0.008(2) 0.009(3)
C6 0.029(3) 0.055(4) 0.025(3) -0.003(3) 0.004(2) 0.013(3)
C7 0.022(3) 0.036(3) 0.035(3) 0.012(2) 0.009(2) 0.008(2)
C8 0.016(2) 0.026(3) 0.029(3) 0.002(2) 0.006(2) 0.004(2)
C9 0.018(2) 0.024(3) 0.036(3) 0.005(2) 0.009(2) 0.001(2)
C10 0.027(3) 0.014(2) 0.031(3) -0.001(2) 0.008(2) -0.001(2)
C11 0.024(3) 0.017(2) 0.027(3) 0.000(2) 0.004(2) 0.002(2)
C12 0.026(3) 0.023(3) 0.025(3) -0.010(2) 0.003(2) 0.010(2)
C13 0.029(3) 0.027(3) 0.029(3) 0.014(2) 0.012(2) 0.004(2)
C14 0.032(3) 0.034(3) 0.024(3) 0.012(2) -0.009(2) -0.004(2)
C15 0.016(2) 0.028(3) 0.042(3) 0.022(2) -0.002(2) 0.005(2)
C16 0.023(3) 0.026(3) 0.034(3) -0.005(2) 0.008(2) -0.001(2)
C17 0.021(3) 0.036(3) 0.023(3) 0.002(2) 0.007(2) -0.011(2)
C18 0.031(3) 0.038(3) 0.031(3) 0.022(2) 0.002(2) -0.009(2)

loop_
_atom_type_symbol
_atom_type_description
_atom_type_scat_dispersion_real
_atom_type_scat_dispersion_imag
_atom_type_scat_source
C C 0.0033 0.0016 'International Tables Vol C Tables 4.2.6.8 and 6.1.1.4'
H H 0.0000 0.0000 'International Tables Vol C Tables 4.2.6.8 and 6.1.1.4'
O O 0.0106 0.0060 'International Tables Vol C Tables 4.2.6.8 and 6.1.1.4'
Br Br -0.2901 2.4595 'International Tables Vol C Tables 4.2.6.8 and 6.1.1.4'
Ce Ce -0.2486 2.6331 'International Tables Vol C Tables 4.2.6.8 and 6.1.1.4'

loop_
_geom_angle_atom_site_label_1
_geom_angle_atom_site_label_2
_geom_angle_atom_site_label_3
_geom_angle
O2 Ce1 O6 135.47(10)
O2 Ce1 O3 62.55(9)
O6 Ce1 O3 72.93(9)
O2 Ce1 O5 102.94(9)
O6 Ce1 O5 64.51(9)
O3 Ce1 O5 75.28(10)
O2 Ce1 O1 63.80(9)
O6 Ce1 O1 152.95(9)
O3 Ce1 O1 122.08(9)
O5 Ce1 O1 137.67(9)
O2 Ce1 O4 71.46(10)
O6 Ce1 O4 126.82(10)
O3 Ce1 O4 108.16(10)
O5 Ce1 O4 64.76(9)
O1 Ce1 O4 72.96(9)
O2 Ce1 Br1 94.85(7)
O6 Ce1 Br1 80.65(7)
O3 Ce1 Br1 85.76(7)
O5 Ce1 Br1 143.80(6)
O1 Ce1 Br1 78.51(6)
O4 Ce1 Br1 151.44(7)
O2 Ce1 Br2 143.49(7)
O6 Ce1 Br2 80.06(7)
O3 Ce1 Br2 150.96(7)
O5 Ce1 Br2 83.72(7)
O1 Ce1 Br2 86.93(6)
O4 Ce1 Br2 79.68(7)
Br1 Ce1 Br2 100.385(15)
O7 Ce2 O8 63.85(9)
O7 Ce2 O9 126.20(10)
O8 Ce2 O9 62.44(9)
O7 Ce2 Br6 92.62(7)
O8 Ce2 Br6 80.14(6)
O9 Ce2 Br6 81.38(7)
O7 Ce2 Br5 82.54(7)
O8 Ce2 Br5 79.03(6)
O9 Ce2 Br5 84.73(7)
Br6 Ce2 Br5 158.611(16)
O7 Ce2 Br3 152.57(7)
O8 Ce2 Br3 141.60(7)
O9 Ce2 Br3 79.67(7)
Br6 Ce2 Br3 101.178(16)
Br5 Ce2 Br3 92.185(15)
O7 Ce2 Br4 73.33(7)
O8 Ce2 Br4 136.72(7)
O9 Ce2 Br4 160.29(7)
Br6 Ce2 Br4 96.335(15)
Br5 Ce2 Br4 102.130(15)
Br3 Ce2 Br4 81.608(16)
C1 O1 C2 110.3(3)
C1 O1 Ce1 123.2(2)
C2 O1 Ce1 115.2(2)
C4 O2 C3 116.1(3)
C4 O2 Ce1 123.1(2)
C3 O2 Ce1 120.6(2)
C5 O3 C6 114.2(4)
C5 O3 Ce1 108.2(3)
C6 O3 Ce1 126.0(3)
C7 O4 C8 113.0(3)
C7 O4 Ce1 126.7(3)
C8 O4 Ce1 114.6(2)
C10 O5 C9 112.0(3)
C10 O5 Ce1 117.7(2)
C9 O5 Ce1 117.0(2)
C11 O6 C12 114.0(3)
C11 O6 Ce1 115.8(2)
C12 O6 Ce1 125.9(3)
C14 O7 C13 112.5(3)
C14 O7 Ce2 113.4(3)
C13 O7 Ce2 125.2(3)
C16 O8 C15 113.7(3)
C16 O8 Ce2 115.8(3)
C15 O8 Ce2 117.8(2)
C18 O9 C17 109.3(3)
C18 O9 Ce2 124.3(3)
C17 O9 Ce2 118.5(2)
O1 C2 C3 107.0(3)
O2 C3 C2 107.5(3)
O2 C4 C5 106.6(4)
O3 C5 C4 112.7(4)
O4 C8 C9 109.6(4)
O5 C9 C8 107.7(4)
O5 C10 C11 107.1(4)
O6 C11 C10 109.7(4)
O7 C14 C15 108.7(4)
O8 C15 C14 105.7(4)
O8 C16 C17 107.1(4)
O9 C17 C16 108.6(4)

loop_
_geom_bond_atom_site_label_1
_geom_bond_atom_site_label_2
_geom_bond_distance
Ce1 O2 2.490(3)
Ce1 O6 2.527(3)
Ce1 O3 2.560(3)
Ce1 O5 2.561(3)
Ce1 O1 2.563(3)
Ce1 O4 2.565(3)
Ce1 Br1 2.8673(5)
Ce1 Br2 2.8924(5)
Ce2 O7 2.569(3)
Ce2 O8 2.586(3)
Ce2 O9 2.624(3)
Ce2 Br6 2.8509(5)
Ce2 Br5 2.8759(5)
Ce2 Br3 2.9036(5)
Ce2 Br4 2.9283(5)
O1 C1 1.438(5)
O1 C2 1.451(5)
O2 C4 1.430(5)
O2 C3 1.451(5)
O3 C5 1.404(5)
O3 C6 1.432(6)
O4 C7 1.430(5)
O4 C8 1.445(5)
O5 C10 1.448(5)
O5 C9 1.449(5)
O6 C11 1.444(5)
O6 C12 1.445(5)
O7 C14 1.440(6)
O7 C13 1.450(5)
O8 C16 1.432(5)
O8 C15 1.447(5)
O9 C18 1.442(5)
O9 C17 1.443(5)
C2 C3 1.488(6)
C4 C5 1.491(6)
C8 C9 1.485(6)
C10 C11 1.485(6)
C14 C15 1.491(7)
C16 C17 1.496(7)
